data_7126851
loop_
_publ_author_name
'Yakiyama, Yumi'
'Fujinaka, Takahisa'
'Nishimura, Mio'
'Seki, Ryotaro'
'Sakurai, Hidehiro'

_publ_section_title
;
 Control by one drop of solvent: selective preparation of guest
 release/trap-triggered interconvertible molecular crystals.
;
_journal_issue 67
_journal_name_full 'Chemical communications (Cambridge, England)'
_journal_page_first 9687
_journal_page_last 9690
_journal_paper_doi 10.1039/d0cc03408h
_journal_volume 56
_journal_year 2020
_chemical_formula_moiety 'C28 H16 N2 O4'
_chemical_formula_sum 'C28 H16 N2 O4'
_chemical_formula_weight 444.43
_space_group_crystal_system tetragonal
_space_group_IT_number 88
_space_group_name_Hall '-I 4ad'
_space_group_name_H-M_alt 'I 41/a :2'
_atom_sites_solution_hydrogens geom
_atom_sites_solution_primary dual
_audit_creation_date 2018-12-20
_audit_creation_method
;
Olex2 1.2
(compiled 2018.05.29 svn.r3508 for OlexSys, GUI svn.r5506)
;
_audit_update_record
;
2020-04-16 deposited with the CCDC.	2020-07-07 downloaded from the CCDC.
;
_cell_angle_alpha 90
_cell_angle_beta 90
_cell_angle_gamma 90
_cell_formula_units_Z 8
_cell_length_a 15.926(2)
_cell_length_b 15.926(2)
_cell_length_c 15.926(3)
_cell_measurement_reflns_used 41789
_cell_measurement_temperature 100(2)
_cell_measurement_theta_max 29.499
_cell_measurement_theta_min 1.781
_cell_volume 4039.4(10)
_computing_cell_refinement 'HKL3000 (Minor et al., 2006)'
_computing_data_collection 'HKL3000 (Minor et al., 2006)'
_computing_data_reduction 'HKL3000 (Minor et al., 2006)'
_computing_molecular_graphics 'Olex2 (Dolomanov et al., 2009)'
_computing_publication_material 'Olex2 (Dolomanov et al., 2009)'
_computing_structure_refinement 'ShelXL (Sheldrick, 2015)'
_computing_structure_solution 'ShelXT (Sheldrick, 2015)'
_diffrn_ambient_temperature 100(2)
_diffrn_measured_fraction_theta_full 0.992
_diffrn_measured_fraction_theta_max 0.995
_diffrn_measurement_device_type 'ADSC Q210 CCD area detector'
_diffrn_measurement_method 'omega scan'
_diffrn_radiation_monochromator 'Si(111) double crystal monochromator'
_diffrn_radiation_type synchrotron
_diffrn_radiation_wavelength 0.700
_diffrn_reflns_av_R_equivalents 0.1283
_diffrn_reflns_av_unetI/netI 0.0426
_diffrn_reflns_Laue_measured_fraction_full 0.992
_diffrn_reflns_Laue_measured_fraction_max 0.995
_diffrn_reflns_limit_h_max 22
_diffrn_reflns_limit_h_min -22
_diffrn_reflns_limit_k_max 22
_diffrn_reflns_limit_k_min -22
_diffrn_reflns_limit_l_max 22
_diffrn_reflns_limit_l_min -22
_diffrn_reflns_number 41015
_diffrn_reflns_point_group_measured_fraction_full 0.992
_diffrn_reflns_point_group_measured_fraction_max 0.995
_diffrn_reflns_theta_full 24.835
_diffrn_reflns_theta_max 29.499
_diffrn_reflns_theta_min 1.781
_diffrn_source 'PLSII 2D bending magnet'
_diffrn_standards_number 0
_exptl_absorpt_coefficient_mu 0.096
_exptl_absorpt_correction_type none
_exptl_crystal_colour yellow
_exptl_crystal_colour_primary yellow
_exptl_crystal_density_diffrn 1.462
_exptl_crystal_description block
_exptl_crystal_F_000 1840
_refine_diff_density_max 0.500
_refine_diff_density_min -0.306
_refine_diff_density_rms 0.072
_refine_ls_extinction_method none
_refine_ls_goodness_of_fit_ref 1.088
_refine_ls_hydrogen_treatment constr
_refine_ls_matrix_type full
_refine_ls_number_parameters 154
_refine_ls_number_reflns 2942
_refine_ls_number_restraints 0
_refine_ls_restrained_S_all 1.088
_refine_ls_R_factor_all 0.0475
_refine_ls_R_factor_gt 0.0452
_refine_ls_shift/su_max 0.001
_refine_ls_shift/su_mean 0.000
_refine_ls_structure_factor_coef Fsqd
_refine_ls_weighting_details 'w=1/[\s^2^(Fo^2^)+(0.0731P)^2^+3.2284P] where P=(Fo^2^+2Fc^2^)/3'
_refine_ls_weighting_scheme calc
_refine_ls_wR_factor_gt 0.1234
_refine_ls_wR_factor_ref 0.1255
_reflns_Friedel_coverage 0.000
_reflns_number_gt 2718
_reflns_number_total 2942
_reflns_threshold_expression 'I > 2\s(I)'
_cod_data_source_file d0cc03408h2.cif
_cod_data_source_block 1a-MeCN
_cod_depositor_comments 'Adding full bibliography for 7126838--7126851.cif.'
_cod_original_cell_volume 4039.3(14)
_cod_original_sg_symbol_H-M 'I 41/a'
_cod_database_code 7126851
_shelx_shelxl_version_number 2018/3
_shelx_space_group_comment
;
The symmetry employed for this shelxl refinement is uniquely defined
by the following loop, which should always be used as a source of
symmetry information in preference to the above space-group names.
They are only intended as comments.
;
_olex2_refinement_description
;
1. Fixed Uiso
 At 1.2 times of:
  All C(H) groups
2.a Aromatic/amide H refined with riding coordinates:
 C4(H4), C5(H5), C6(H6), C7(H7), C10(H10), C11(H11), C13(H13), C14(H14)
;
_olex2_exptl_crystal_mounting_method Litholoop
_olex2_submission_special_instructions 'No special instructions were received'

loop_
_space_group_symop_operation_xyz
'x, y, z'
'-x+1/2, -y, z+1/2'
'-y+3/4, x+1/4, z+1/4'
'y+3/4, -x+3/4, z+3/4'
'x+1/2, y+1/2, z+1/2'
'-x+1, -y+1/2, z+1'
'-y+5/4, x+3/4, z+3/4'
'y+5/4, -x+5/4, z+5/4'
'-x, -y, -z'
'x-1/2, y, -z-1/2'
'y-3/4, -x-1/4, -z-1/4'
'-y-3/4, x-3/4, -z-3/4'
'-x+1/2, -y+1/2, -z+1/2'
'x, y+1/2, -z'
'y-1/4, -x+1/4, -z+1/4'
'-y-1/4, x-1/4, -z-1/4'

loop_
_atom_site_label
_atom_site_type_symbol
_atom_site_fract_x
_atom_site_fract_y
_atom_site_fract_z
_atom_site_U_iso_or_equiv
_atom_site_adp_type
_atom_site_occupancy
_atom_site_site_symmetry_order
_atom_site_calc_flag
_atom_site_refinement_flags_posn
_atom_site_refinement_flags_adp
_atom_site_refinement_flags_occupancy
_atom_site_disorder_assembly
_atom_site_disorder_group
O1 O 0.44400(5) 0.64186(5) 0.27314(5) 0.01151(17) Uani 1 1 d . . . . .
O2 O 0.42224(5) 0.89514(4) 0.42827(5) 0.01141(17) Uani 1 1 d . . . . .
N1 N 0.32687(5) 0.61604(6) 0.58764(6) 0.01281(19) Uani 1 1 d . . . . .
C1 C 0.45034(6) 0.74971(5) 0.38292(5) 0.00569(18) Uani 1 1 d . . . . .
C2 C 0.42237(6) 0.71051(6) 0.29810(6) 0.00704(18) Uani 1 1 d . . . . .
C3 C 0.37056(6) 0.77200(6) 0.25199(6) 0.00766(18) Uani 1 1 d . . . . .
C4 C 0.33428(6) 0.76383(6) 0.17289(6) 0.00980(19) Uani 1 1 d . . . . .
H4 H 0.339198 0.713335 0.141520 0.012 Uiso 1 1 calc R . . . .
C5 C 0.29047(6) 0.83277(7) 0.14167(6) 0.0117(2) Uani 1 1 d . . . . .
H5 H 0.265289 0.829432 0.087696 0.014 Uiso 1 1 calc R . . . .
C6 C 0.28283(6) 0.90699(7) 0.18836(6) 0.0129(2) Uani 1 1 d . . . . .
H6 H 0.251040 0.952346 0.166224 0.015 Uiso 1 1 calc R . . . .
C7 C 0.32105(6) 0.91550(6) 0.26677(6) 0.0110(2) Uani 1 1 d . . . . .
H7 H 0.317114 0.966228 0.297917 0.013 Uiso 1 1 calc R . . . .
C8 C 0.36522(6) 0.84651(6) 0.29745(6) 0.00788(19) Uani 1 1 d . . . . .
C9 C 0.41394(6) 0.84010(6) 0.37642(6) 0.00712(18) Uani 1 1 d . . . . .
C10 C 0.35563(6) 0.57632(6) 0.51907(6) 0.0106(2) Uani 1 1 d . . . . .
H10 H 0.347291 0.517363 0.515434 0.013 Uiso 1 1 calc R . . . .
C11 C 0.39685(6) 0.61587(6) 0.45302(6) 0.00894(19) Uani 1 1 d . . . . .
H11 H 0.415626 0.584354 0.405982 0.011 Uiso 1 1 calc R . . . .
C12 C 0.41034(6) 0.70255(6) 0.45661(6) 0.00669(18) Uani 1 1 d . . . . .
C13 C 0.38180(6) 0.74435(6) 0.52826(6) 0.01044(19) Uani 1 1 d . . . . .
H13 H 0.390299 0.803085 0.534295 0.013 Uiso 1 1 calc R . . . .
C14 C 0.34064(7) 0.69885(7) 0.59089(6) 0.0135(2) Uani 1 1 d . . . . .
H14 H 0.321201 0.728564 0.638821 0.016 Uiso 1 1 calc R . . . .

loop_
_atom_site_aniso_label
_atom_site_aniso_U_11
_atom_site_aniso_U_22
_atom_site_aniso_U_33
_atom_site_aniso_U_23
_atom_site_aniso_U_13
_atom_site_aniso_U_12
O1 0.0165(4) 0.0091(3) 0.0090(3) -0.0035(2) -0.0024(3) 0.0044(2)
O2 0.0159(3) 0.0079(3) 0.0104(3) -0.0034(2) 0.0000(3) 0.0036(2)
N1 0.0120(4) 0.0148(4) 0.0117(4) 0.0032(3) 0.0005(3) -0.0017(3)
C1 0.0083(4) 0.0045(3) 0.0043(4) -0.0002(3) -0.0004(3) 0.0018(3)
C2 0.0084(4) 0.0075(4) 0.0052(4) -0.0001(3) -0.0003(3) 0.0013(3)
C3 0.0074(4) 0.0096(4) 0.0060(4) 0.0011(3) 0.0002(3) 0.0025(3)
C4 0.0085(4) 0.0144(4) 0.0065(4) 0.0004(3) 0.0000(3) 0.0020(3)
C5 0.0079(4) 0.0198(5) 0.0075(4) 0.0038(3) -0.0002(3) 0.0035(3)
C6 0.0113(4) 0.0159(4) 0.0115(4) 0.0058(3) 0.0005(3) 0.0064(3)
C7 0.0118(4) 0.0105(4) 0.0107(4) 0.0032(3) 0.0016(3) 0.0054(3)
C8 0.0084(4) 0.0086(4) 0.0066(4) 0.0014(3) 0.0007(3) 0.0031(3)
C9 0.0088(4) 0.0059(4) 0.0066(4) 0.0007(3) 0.0013(3) 0.0031(3)
C10 0.0099(4) 0.0094(4) 0.0125(4) 0.0037(3) -0.0014(3) -0.0001(3)
C11 0.0101(4) 0.0077(4) 0.0091(4) 0.0011(3) -0.0008(3) 0.0015(3)
C12 0.0067(4) 0.0077(4) 0.0056(4) 0.0007(3) -0.0013(3) 0.0004(3)
C13 0.0138(4) 0.0102(4) 0.0073(4) -0.0017(3) 0.0015(3) -0.0022(3)
C14 0.0162(4) 0.0156(5) 0.0088(4) -0.0007(3) 0.0033(3) -0.0025(3)

loop_
_atom_type_symbol
_atom_type_description
_atom_type_scat_dispersion_real
_atom_type_scat_dispersion_imag
_atom_type_scat_source
C C 0.0033 0.0016 'International Tables Vol C Tables 4.2.6.8 and 6.1.1.4'
H H 0.0000 0.0000 'International Tables Vol C Tables 4.2.6.8 and 6.1.1.4'
N N 0.0063 0.0031 'International Tables Vol C Tables 4.2.6.8 and 6.1.1.4'
O O 0.0112 0.0059 'International Tables Vol C Tables 4.2.6.8 and 6.1.1.4'

loop_
_geom_angle_atom_site_label_1
_geom_angle_atom_site_label_2
_geom_angle_atom_site_label_3
_geom_angle
_geom_angle_site_symmetry_1
_geom_angle_site_symmetry_3
_geom_angle_publ_flag
C14 N1 C10 116.10(9) . . ?
C2 C1 C1 106.81(5) . 6_564 ?
C2 C1 C9 101.95(7) . . ?
C9 C1 C1 111.56(9) . 6_564 ?
C12 C1 C1 114.75(6) . 6_564 ?
C12 C1 C2 110.48(7) . . ?
C12 C1 C9 110.47(7) . . ?
O1 C2 C1 124.44(8) . . ?
O1 C2 C3 126.41(9) . . ?
C3 C2 C1 109.05(7) . . ?
C4 C3 C2 128.33(9) . . ?
C4 C3 C8 121.65(9) . . ?
C8 C3 C2 109.92(8) . . ?
C3 C4 C5 117.22(9) . . ?
C4 C5 C6 121.25(9) . . ?
C7 C6 C5 121.25(9) . . ?
C8 C7 C6 117.21(9) . . ?
C3 C8 C7 121.37(9) . . ?
C3 C8 C9 110.53(8) . . ?
C7 C8 C9 128.06(9) . . ?
O2 C9 C1 125.70(8) . . ?
O2 C9 C8 125.88(8) . . ?
C8 C9 C1 108.39(7) . . ?
N1 C10 C11 124.25(9) . . ?
C10 C11 C12 119.26(9) . . ?
C11 C12 C1 121.10(8) . . ?
C13 C12 C1 121.83(8) . . ?
C13 C12 C11 117.00(8) . . ?
C14 C13 C12 119.27(9) . . ?
N1 C14 C13 124.12(9) . . ?

loop_
_geom_bond_atom_site_label_1
_geom_bond_atom_site_label_2
_geom_bond_distance
_geom_bond_site_symmetry_2
_geom_bond_publ_flag
O1 C2 1.2133(11) . ?
O2 C9 1.2115(12) . ?
N1 C10 1.3426(13) . ?
N1 C14 1.3380(14) . ?
C1 C1 1.5816(18) 6_564 ?
C1 C2 1.5534(12) . ?
C1 C9 1.5554(12) . ?
C1 C12 1.5321(12) . ?
C2 C3 1.4761(12) . ?
C3 C4 1.3920(13) . ?
C3 C8 1.3926(13) . ?
C4 C5 1.3926(13) . ?
C5 C6 1.4018(15) . ?
C6 C7 1.3958(14) . ?
C7 C8 1.3931(12) . ?
C8 C9 1.4812(13) . ?
C10 C11 1.3908(13) . ?
C11 C12 1.3982(12) . ?
C12 C13 1.3970(13) . ?
C13 C14 1.3963(14) . ?
